data_4341506
loop_
_publ_author_name
'Rajasekharan-Nair, Rajeev'
'Moore, Dean'
'Kennedy, Alan R.'
'Reglinski, John'
'Spicer, Mark D.'

_publ_section_title
;
 The stability of mercaptobenzothiazole based soft scorpionate complexes.
;
_journal_issue 19
_journal_name_full 'Inorganic chemistry'
_journal_page_first 10276
_journal_page_last 10282
_journal_paper_doi 10.1021/ic5013236
_journal_volume 53
_journal_year 2014
_chemical_compound_source 'synthesis as described'
_chemical_formula_moiety 'C24 H56 Bi N8 O8, Bi1 I12'
_chemical_formula_sum 'C24 H56 Bi4 I12 N8 O8'
_chemical_formula_weight 2943.49
_chemical_name_systematic
;
 ?
;
_space_group_IT_number 14
_symmetry_cell_setting monoclinic
_symmetry_Int_Tables_number 14
_symmetry_space_group_name_Hall '-P 2yn'
_symmetry_space_group_name_H-M 'P 1 21/n 1'
_atom_sites_solution_hydrogens geom
_atom_sites_solution_primary direct
_atom_sites_solution_secondary difmap
_audit_conform_dict_location ftp://ftp.iucr.org/pub/cif_core.dic
_audit_conform_dict_name cif_core.dic
_audit_conform_dict_version 2.4
_audit_creation_date 2014-06-05T12:37:24-00:00
_audit_creation_method 'WinGX routine CIF_UPDATE'
_cell_angle_alpha 90
_cell_angle_beta 117.846(12)
_cell_angle_gamma 90
_cell_formula_units_Z 4
_cell_length_a 15.1874(14)
_cell_length_b 30.9071(18)
_cell_length_c 15.8134(15)
_cell_measurement_reflns_used 8319
_cell_measurement_temperature 123(2)
_cell_measurement_theta_max 29.12
_cell_measurement_theta_min 2.76
_cell_measurement_wavelength 0.71073
_cell_volume 6563.3(12)
_computing_molecular_graphics 'Ortep-3 for Windows (Farrugia, 1997)'
_computing_publication_material 'WinGX publication routines (Farrugia, 1999)'
_computing_structure_refinement 'SHELXL-97 (Sheldrick, 1997)'
_computing_structure_solution 'SHELXS-97 (Sheldrick, 1997)'
_diffrn_ambient_temperature 123(2)
_diffrn_measured_fraction_theta_full 0.818
_diffrn_measured_fraction_theta_max 0.818
_diffrn_radiation_monochromator graphite
_diffrn_radiation_probe x-ray
_diffrn_radiation_type MoK\a
_diffrn_radiation_wavelength 0.71073
_diffrn_reflns_av_R_equivalents 0.0458
_diffrn_reflns_av_unetI/netI 0.0958
_diffrn_reflns_limit_h_max 18
_diffrn_reflns_limit_h_min -20
_diffrn_reflns_limit_k_max 42
_diffrn_reflns_limit_k_min -29
_diffrn_reflns_limit_l_max 21
_diffrn_reflns_limit_l_min -19
_diffrn_reflns_number 28093
_diffrn_reflns_theta_full 29.19
_diffrn_reflns_theta_max 29.19
_diffrn_reflns_theta_min 2.76
_exptl_absorpt_coefficient_mu 16.375
_exptl_absorpt_correction_T_max 1.00000
_exptl_absorpt_correction_T_min 0.41483
_exptl_absorpt_correction_type multi-scan
_exptl_absorpt_process_details
;
CrysAlisPro, Oxford Diffraction Ltd.,
Version 1.171.33.55 (release 05-01-2010 CrysAlis171 .NET)
(compiled Jan  5 2010,16:28:46)
Empirical absorption correction using spherical harmonics,
 implemented in SCALE3 ABSPACK scaling algorithm.
;
_exptl_crystal_colour orange
_exptl_crystal_density_diffrn 2.979
_exptl_crystal_density_method 'not measured'
_exptl_crystal_description prism
_exptl_crystal_F_000 5152
_exptl_crystal_size_max 0.1
_exptl_crystal_size_mid 0.1
_exptl_crystal_size_min 0.1
_refine_diff_density_max 1.588
_refine_diff_density_min -2.806
_refine_diff_density_rms 0.266
_refine_ls_extinction_method none
_refine_ls_goodness_of_fit_ref 0.869
_refine_ls_hydrogen_treatment constr
_refine_ls_matrix_type full
_refine_ls_number_parameters 516
_refine_ls_number_reflns 14529
_refine_ls_number_restraints 0
_refine_ls_restrained_S_all 0.869
_refine_ls_R_factor_all 0.0814
_refine_ls_R_factor_gt 0.0423
_refine_ls_shift/su_max 0.007
_refine_ls_shift/su_mean 0
_refine_ls_structure_factor_coef Fsqd
_refine_ls_weighting_details 'calc w=1/[\s^2^(Fo^2^)+(0.0329P)^2^+0.0000P] where P=(Fo^2^+2Fc^2^)/3'
_refine_ls_weighting_scheme calc
_refine_ls_wR_factor_gt 0.0758
_refine_ls_wR_factor_ref 0.0819
_reflns_number_gt 9008
_reflns_number_total 14529
_reflns_threshold_expression >2sigma(I)
_cod_data_source_file ic5013236_si_002.cif
_cod_data_source_block bitbz
_cod_original_cell_volume 6563.3(9)
_cod_database_code 4341506

loop_
_symmetry_equiv_pos_as_xyz
'x, y, z'
'-x+1/2, y+1/2, -z+1/2'
'-x, -y, -z'
'x-1/2, -y-1/2, z-1/2'

loop_
_atom_site_label
_atom_site_type_symbol
_atom_site_fract_x
_atom_site_fract_y
_atom_site_fract_z
_atom_site_U_iso_or_equiv
_atom_site_adp_type
_atom_site_occupancy
_atom_site_symmetry_multiplicity
_atom_site_calc_flag
_atom_site_refinement_flags
Bi3 Bi 0.98140(3) 0.153312(12) 0.79394(3) 0.01907(9) Uani 1 1 d .
I7 I 1.11734(5) 0.22724(2) 0.78376(5) 0.02469(16) Uani 1 1 d .
Bi2 Bi 0.83695(3) 0.151075(13) 0.96345(3) 0.02718(10) Uani 1 1 d .
I2 I 0.62229(5) 0.16031(2) 0.86715(5) 0.03367(18) Uani 1 1 d .
I8 I 1.12192(5) 0.08608(2) 0.77851(5) 0.03263(18) Uani 1 1 d .
I5 I 0.83491(5) 0.08446(2) 0.78916(5) 0.03180(18) Uani 1 1 d .
I6 I 0.87225(5) 0.15871(2) 0.57441(4) 0.02633(16) Uani 1 1 d .
I1 I 0.88438(5) 0.21705(2) 1.10542(5) 0.03311(18) Uani 1 1 d .
I3 I 0.85037(5) 0.22450(2) 0.81535(5) 0.02435(16) Uani 1 1 d .
Bi4 Bi 1.11210(3) 0.162451(13) 0.61524(3) 0.02268(10) Uani 1 1 d .
I10 I 1.06749(5) 0.23093(2) 0.47895(5) 0.03038(17) Uani 1 1 d .
Bi1 Bi 0.48662(3) 0.089938(12) 0.31103(3) 0.02214(10) Uani 1 1 d .
I4 I 1.08610(5) 0.14465(2) 1.01221(4) 0.02552(16) Uani 1 1 d .
I9 I 1.32887(5) 0.16807(2) 0.70434(5) 0.03395(19) Uani 1 1 d .
O1 O 0.5804(5) 0.1260(2) 0.2422(5) 0.037(2) Uani 1 1 d .
C4 C 0.5401(9) 0.0261(4) 0.1658(8) 0.036(3) Uani 1 1 d .
H4 H 0.5863 0.048 0.177 0.043 Uiso 1 1 calc R
O6 O 0.5986(5) 0.1325(2) 0.4377(5) 0.0296(18) Uani 1 1 d .
O3 O 0.6459(5) 0.0502(2) 0.3693(5) 0.0285(18) Uani 1 1 d .
O5 O 0.3947(5) 0.1369(2) 0.3575(5) 0.0267(17) Uani 1 1 d .
O4 O 0.3737(5) 0.1277(3) 0.1693(5) 0.042(2) Uani 1 1 d .
O7 O 0.5071(5) 0.0523(2) 0.4548(5) 0.0305(18) Uani 1 1 d .
N1 N 0.7150(5) 0.1569(3) 0.2438(6) 0.028(2) Uani 1 1 d .
O8 O 0.3251(5) 0.0533(2) 0.2647(6) 0.042(2) Uani 1 1 d .
C19 C 0.4441(9) 0.0547(3) 0.4836(9) 0.040(3) Uani 1 1 d .
H19 H 0.378 0.057 0.4368 0.048 Uiso 1 1 calc R
N7 N 0.4603(6) 0.0543(3) 0.5730(6) 0.029(2) Uani 1 1 d .
C1 C 0.6705(8) 0.1381(3) 0.2858(7) 0.029(3) Uani 1 1 d .
H1 H 0.7061 0.1331 0.3512 0.035 Uiso 1 1 calc R
C20 C 0.5612(8) 0.0483(3) 0.6520(7) 0.036(3) Uani 1 1 d .
H20A H 0.5621 0.0236 0.6893 0.054 Uiso 1 1 calc R
H20B H 0.5805 0.0736 0.6917 0.054 Uiso 1 1 calc R
H20C H 0.6068 0.0437 0.6266 0.054 Uiso 1 1 calc R
N6 N 0.5988(6) 0.1889(3) 0.5277(6) 0.024(2) Uani 1 1 d .
C8 C 0.8903(8) 0.0332(4) 0.5683(8) 0.047(4) Uani 1 1 d .
H8A H 0.934 0.057 0.5763 0.071 Uiso 1 1 calc R
H8B H 0.9261 0.0065 0.5785 0.071 Uiso 1 1 calc R
H8C H 0.8654 0.0356 0.6139 0.071 Uiso 1 1 calc R
N3 N 0.8061(6) 0.0339(3) 0.4704(7) 0.032(2) Uani 1 1 d .
C7 C 0.7155(8) 0.0488(3) 0.4494(9) 0.034(3) Uani 1 1 d .
H7 H 0.7051 0.0587 0.4996 0.04 Uiso 1 1 calc R
C16 C 0.5952(7) 0.1731(3) 0.4507(7) 0.024(2) Uani 1 1 d .
H16 H 0.5898 0.192 0.4028 0.029 Uiso 1 1 calc R
C2 C 0.8198(7) 0.1711(4) 0.2998(8) 0.044(3) Uani 1 1 d .
H2A H 0.8239 0.2018 0.293 0.067 Uiso 1 1 calc R
H2B H 0.8602 0.1566 0.2767 0.067 Uiso 1 1 calc R
H2C H 0.8433 0.1641 0.3661 0.067 Uiso 1 1 calc R
O2 O 0.4700(5) 0.0339(2) 0.1843(5) 0.039(2) Uani 1 1 d .
N2 N 0.5532(7) -0.0111(3) 0.1313(7) 0.042(3) Uani 1 1 d .
C17 C 0.6059(8) 0.2363(3) 0.5411(8) 0.035(3) Uani 1 1 d .
H17A H 0.6691 0.2435 0.594 0.053 Uiso 1 1 calc R
H17B H 0.5533 0.2461 0.5538 0.053 Uiso 1 1 calc R
H17C H 0.5999 0.2499 0.4841 0.053 Uiso 1 1 calc R
C9 C 0.8283(8) 0.0205(4) 0.3950(9) 0.045(3) Uani 1 1 d .
H9A H 0.7689 0.0219 0.3347 0.067 Uiso 1 1 calc R
H9B H 0.8527 -0.0087 0.4065 0.067 Uiso 1 1 calc R
H9C H 0.878 0.0392 0.3936 0.067 Uiso 1 1 calc R
I66 I 1.08600(5) 0.09618(2) 0.47083(5) 0.03570(19) Uani 1 1 d .
N5 N 0.2521(6) 0.1674(3) 0.3460(6) 0.024(2) Uani 1 1 d .
C13 C 0.3044(8) 0.1491(3) 0.3097(7) 0.032(3) Uani 1 1 d .
H13 H 0.2734 0.1446 0.2439 0.039 Uiso 1 1 calc R
N4 N 0.3720(6) 0.1681(3) 0.0475(7) 0.040(3) Uani 1 1 d .
N8 N 0.1658(14) 0.0384(6) 0.1734(14) 0.023(4) Uiso 0.5 1 d P
N8A N 0.1769(14) 0.0351(6) 0.1311(15) 0.034(5) Uiso 0.5 1 d P
C15 C 0.2964(7) 0.1758(4) 0.4487(7) 0.038(3) Uani 1 1 d .
H15A H 0.3676 0.1742 0.4764 0.057 Uiso 1 1 calc R
H15B H 0.2732 0.1546 0.4781 0.057 Uiso 1 1 calc R
H15C H 0.2774 0.2042 0.459 0.057 Uiso 1 1 calc R
C14 C 0.1503(7) 0.1817(4) 0.2864(8) 0.045(3) Uani 1 1 d .
H14A H 0.1288 0.1727 0.2215 0.068 Uiso 1 1 calc R
H14B H 0.1472 0.2126 0.289 0.068 Uiso 1 1 calc R
H14C H 0.1076 0.169 0.3092 0.068 Uiso 1 1 calc R
C21 C 0.3804(9) 0.0581(4) 0.6028(9) 0.045(3) Uani 1 1 d .
H21A H 0.3168 0.0609 0.547 0.068 Uiso 1 1 calc R
H21B H 0.3926 0.0831 0.6426 0.068 Uiso 1 1 calc R
H21C H 0.3805 0.0327 0.6378 0.068 Uiso 1 1 calc R
C3 C 0.6654(8) 0.1679(4) 0.1449(7) 0.050(4) Uani 1 1 d .
H3A H 0.7022 0.1566 0.1143 0.076 Uiso 1 1 calc R
H3B H 0.6609 0.1988 0.1381 0.076 Uiso 1 1 calc R
H3C H 0.5997 0.1556 0.1157 0.076 Uiso 1 1 calc R
C18 C 0.6036(9) 0.1624(3) 0.6043(8) 0.043(3) Uani 1 1 d .
H18A H 0.5839 0.1334 0.5817 0.064 Uiso 1 1 calc R
H18B H 0.5596 0.1739 0.6268 0.064 Uiso 1 1 calc R
H18C H 0.6706 0.1623 0.6557 0.064 Uiso 1 1 calc R
C11 C 0.3742(9) 0.1616(5) -0.0440(8) 0.070(5) Uani 1 1 d .
H11A H 0.3712 0.1313 -0.0577 0.104 Uiso 1 1 calc R
H11B H 0.4347 0.1735 -0.0395 0.104 Uiso 1 1 calc R
H11C H 0.3181 0.1759 -0.0944 0.104 Uiso 1 1 calc R
C5 C 0.6395(10) -0.0177(5) 0.1149(12) 0.091(6) Uani 1 1 d .
H5A H 0.6741 0.0093 0.1231 0.136 Uiso 1 1 calc R
H5B H 0.6175 -0.0281 0.0509 0.136 Uiso 1 1 calc R
H5C H 0.6835 -0.0385 0.1598 0.136 Uiso 1 1 calc R
C10 C 0.3782(10) 0.1316(6) 0.0949(12) 0.077(5) Uani 1 1 d .
H10 H 0.3868 0.1062 0.068 0.092 Uiso 1 1 calc R
C6 C 0.4848(11) -0.0470(4) 0.1136(10) 0.076(5) Uani 1 1 d .
H6A H 0.515 -0.068 0.1639 0.113 Uiso 1 1 calc R
H6B H 0.4698 -0.0603 0.0535 0.113 Uiso 1 1 calc R
H6C H 0.4244 -0.0365 0.1118 0.113 Uiso 1 1 calc R
C12 C 0.3615(11) 0.2099(5) 0.0733(11) 0.082(6) Uani 1 1 d .
H12A H 0.2935 0.219 0.0363 0.123 Uiso 1 1 calc R
H12B H 0.4042 0.229 0.0613 0.123 Uiso 1 1 calc R
H12C H 0.3793 0.2106 0.1401 0.123 Uiso 1 1 calc R
C24 C 0.1321(16) 0.0470(7) 0.2470(17) 0.034(6) Uiso 0.5 1 d P
C24A C 0.115(2) 0.0422(8) 0.181(2) 0.046(7) Uiso 0.5 1 d P
I0 I 0.83470(6) 0.07931(3) 1.08493(7) 0.0628(3) Uani 1 1 d .
C23 C 0.0910(17) 0.0235(7) 0.0733(17) 0.039(6) Uiso 0.5 1 d P
C23A C 0.1228(16) 0.0215(7) 0.0255(16) 0.036(6) Uiso 0.5 1 d P
C22 C 0.2665(8) 0.0428(3) 0.1812(11) 0.060(5) Uani 1 1 d .

loop_
_atom_site_aniso_label
_atom_site_aniso_U_11
_atom_site_aniso_U_22
_atom_site_aniso_U_33
_atom_site_aniso_U_23
_atom_site_aniso_U_13
_atom_site_aniso_U_12
Bi3 0.01894(18) 0.0205(2) 0.01831(18) 0.00140(16) 0.00913(15) 0.00174(17)
I7 0.0268(3) 0.0266(4) 0.0242(3) -0.0042(3) 0.0148(3) -0.0036(3)
Bi2 0.0225(2) 0.0316(2) 0.0302(2) 0.00582(19) 0.01464(18) 0.00138(19)
I2 0.0229(4) 0.0456(5) 0.0322(4) -0.0021(4) 0.0127(3) 0.0009(3)
I8 0.0299(4) 0.0313(4) 0.0372(4) 0.0033(3) 0.0160(3) 0.0125(3)
I5 0.0290(4) 0.0230(4) 0.0443(4) -0.0024(3) 0.0179(3) -0.0039(3)
I6 0.0208(3) 0.0377(4) 0.0182(3) -0.0002(3) 0.0072(3) -0.0001(3)
I1 0.0294(4) 0.0481(5) 0.0264(4) 0.0013(3) 0.0168(3) -0.0011(4)
I3 0.0256(4) 0.0237(4) 0.0253(4) 0.0019(3) 0.0132(3) 0.0052(3)
Bi4 0.0205(2) 0.0291(2) 0.0208(2) -0.00218(18) 0.01161(16) 0.00105(18)
I10 0.0343(4) 0.0330(4) 0.0274(4) 0.0008(3) 0.0173(3) -0.0004(3)
Bi1 0.02056(19) 0.0233(2) 0.0208(2) 0.00090(17) 0.00821(16) -0.00012(18)
I4 0.0248(3) 0.0294(4) 0.0191(3) 0.0038(3) 0.0076(3) 0.0029(3)
I9 0.0208(3) 0.0535(5) 0.0255(4) -0.0031(3) 0.0092(3) 0.0007(4)
O1 0.028(4) 0.044(5) 0.035(4) 0.015(4) 0.009(4) -0.009(4)
C4 0.039(7) 0.037(7) 0.024(6) -0.005(5) 0.009(5) -0.005(6)
O6 0.023(4) 0.028(4) 0.026(4) -0.007(3) 0.001(3) 0.002(3)
O3 0.021(4) 0.037(4) 0.021(4) 0.004(3) 0.005(3) 0.009(3)
O5 0.021(4) 0.029(4) 0.026(4) 0.002(3) 0.008(3) 0.005(3)
O4 0.028(4) 0.081(6) 0.023(4) 0.011(4) 0.017(4) 0.017(4)
O7 0.031(4) 0.039(5) 0.023(4) 0.009(3) 0.015(3) 0.005(4)
N1 0.014(4) 0.046(6) 0.027(5) 0.009(4) 0.013(4) 0.002(4)
O8 0.012(4) 0.039(5) 0.061(6) -0.001(4) 0.004(4) -0.006(4)
C19 0.039(7) 0.028(7) 0.047(8) 0.011(6) 0.017(6) 0.000(6)
N7 0.024(5) 0.029(5) 0.033(5) 0.006(4) 0.011(4) 0.003(4)
C1 0.033(6) 0.044(7) 0.014(5) 0.011(5) 0.015(5) 0.005(6)
C20 0.046(7) 0.031(6) 0.036(7) 0.002(5) 0.023(6) -0.007(6)
N6 0.028(5) 0.023(5) 0.018(4) 0.002(4) 0.008(4) 0.004(4)
C8 0.036(7) 0.038(7) 0.040(7) -0.011(6) -0.006(6) 0.008(6)
N3 0.028(5) 0.019(5) 0.042(6) -0.004(4) 0.011(5) 0.000(4)
C7 0.025(6) 0.018(6) 0.059(8) -0.007(6) 0.020(6) 0.005(5)
C16 0.026(6) 0.030(6) 0.021(5) -0.009(5) 0.015(5) -0.004(5)
C2 0.028(6) 0.068(9) 0.035(7) -0.006(6) 0.012(5) -0.018(6)
O2 0.036(5) 0.039(5) 0.044(5) -0.012(4) 0.021(4) -0.008(4)
N2 0.049(6) 0.034(6) 0.037(6) -0.010(5) 0.015(5) 0.013(5)
C17 0.028(6) 0.036(7) 0.028(6) 0.002(5) 0.002(5) 0.004(5)
C9 0.034(7) 0.041(7) 0.063(9) 0.003(7) 0.025(6) 0.005(6)
I66 0.0382(4) 0.0347(4) 0.0381(4) -0.0124(3) 0.0211(3) -0.0032(4)
N5 0.017(4) 0.035(5) 0.022(5) -0.004(4) 0.010(4) 0.003(4)
C13 0.047(7) 0.038(7) 0.002(4) 0.002(5) 0.003(5) 0.001(6)
N4 0.024(5) 0.056(7) 0.031(6) 0.038(5) 0.007(4) 0.008(5)
C15 0.021(6) 0.066(8) 0.019(6) -0.007(6) 0.003(5) -0.002(6)
C14 0.030(7) 0.069(9) 0.033(7) -0.003(6) 0.012(5) 0.010(6)
C21 0.054(8) 0.041(7) 0.054(8) 0.009(6) 0.037(7) 0.008(6)
C3 0.021(6) 0.095(11) 0.023(6) 0.023(7) -0.001(5) -0.008(7)
C18 0.058(8) 0.030(7) 0.044(7) 0.012(6) 0.026(6) -0.008(6)
C11 0.044(8) 0.098(12) 0.029(7) -0.012(8) -0.014(6) 0.030(8)
C5 0.058(10) 0.116(14) 0.100(14) -0.021(11) 0.039(9) 0.046(10)
C10 0.052(10) 0.095(13) 0.087(13) -0.021(11) 0.035(9) 0.019(9)
C6 0.127(14) 0.039(8) 0.073(11) -0.012(8) 0.056(10) -0.025(9)
C12 0.072(11) 0.108(14) 0.067(11) -0.061(10) 0.033(8) -0.011(10)
I0 0.0504(5) 0.0611(6) 0.0829(7) 0.0439(5) 0.0361(5) 0.0127(5)
C22 0.020(6) 0.021(6) 0.091(11) 0.003(7) -0.015(7) 0.000(5)

loop_
_atom_type_symbol
_atom_type_description
_atom_type_scat_dispersion_real
_atom_type_scat_dispersion_imag
_atom_type_scat_source
C C 0.0033 0.0016 'International Tables Vol C Tables 4.2.6.8 and 6.1.1.4'
H H 0 0 'International Tables Vol C Tables 4.2.6.8 and 6.1.1.4'
Bi Bi -4.1077 10.2566 'International Tables Vol C Tables 4.2.6.8 and 6.1.1.4'
I I -0.4742 1.8119 'International Tables Vol C Tables 4.2.6.8 and 6.1.1.4'
N N 0.0061 0.0033 'International Tables Vol C Tables 4.2.6.8 and 6.1.1.4'
O O 0.0106 0.006 'International Tables Vol C Tables 4.2.6.8 and 6.1.1.4'
Gd Gd -0.1653 3.9035 'International Tables Vol C Tables 4.2.6.8 and 6.1.1.4'

loop_
_geom_angle_atom_site_label_1
_geom_angle_atom_site_label_2
_geom_angle_atom_site_label_3
_geom_angle
I5 Bi3 I4 87.46(2)
I5 Bi3 I8 92.97(2)
I4 Bi3 I8 90.93(2)
I5 Bi3 I6 90.43(2)
I4 Bi3 I6 177.81(2)
I8 Bi3 I6 88.58(2)
I5 Bi3 I3 89.99(2)
I4 Bi3 I3 87.75(2)
I8 Bi3 I3 176.70(2)
I6 Bi3 I3 92.86(2)
I5 Bi3 I7 175.29(2)
I4 Bi3 I7 96.54(2)
I8 Bi3 I7 89.45(2)
I6 Bi3 I7 85.59(2)
I3 Bi3 I7 87.70(2)
Bi3 I7 Bi4 80.286(19)
I1 Bi2 I2 98.69(3)
I1 Bi2 I0 95.75(3)
I2 Bi2 I0 93.67(3)
I1 Bi2 I3 89.46(2)
I2 Bi2 I3 89.24(2)
I0 Bi2 I3 173.58(3)
I1 Bi2 I5 164.14(2)
I2 Bi2 I5 92.93(2)
I0 Bi2 I5 94.22(3)
I3 Bi2 I5 79.91(2)
Bi3 I5 Bi2 80.14(2)
Bi3 I6 Bi4 79.76(2)
Bi3 I3 Bi2 81.151(19)
I10 Bi4 I9 97.83(3)
I10 Bi4 I66 91.81(2)
I9 Bi4 I66 97.37(3)
I10 Bi4 I7 93.84(2)
I9 Bi4 I7 88.73(2)
I66 Bi4 I7 171.06(2)
I10 Bi4 I6 91.51(2)
I9 Bi4 I6 164.33(2)
I66 Bi4 I6 94.87(2)
I7 Bi4 I6 78.07(2)
O6 Bi1 O5 71.7(2)
O6 Bi1 O4 116.4(3)
O5 Bi1 O4 73.9(3)
O6 Bi1 O1 77.4(3)
O5 Bi1 O1 114.4(2)
O4 Bi1 O1 70.7(2)
O6 Bi1 O7 75.2(2)
O5 Bi1 O7 80.8(2)
O4 Bi1 O7 145.9(3)
O1 Bi1 O7 142.1(2)
O6 Bi1 O3 76.5(2)
O5 Bi1 O3 143.9(2)
O4 Bi1 O3 137.6(3)
O1 Bi1 O3 73.7(2)
O7 Bi1 O3 74.9(2)
O6 Bi1 O8 137.2(3)
O5 Bi1 O8 74.0(2)
O4 Bi1 O8 76.7(3)
O1 Bi1 O8 141.5(3)
O7 Bi1 O8 74.7(3)
O3 Bi1 O8 122.9(2)
O6 Bi1 O2 144.6(2)
O5 Bi1 O2 143.3(2)
O4 Bi1 O2 80.3(3)
O1 Bi1 O2 79.9(3)
O7 Bi1 O2 109.2(3)
O3 Bi1 O2 71.3(2)
O8 Bi1 O2 74.9(3)
C1 O1 Bi1 127.0(6)
O2 C4 N2 124.8(11)
C16 O6 Bi1 128.6(6)
C7 O3 Bi1 129.0(7)
C13 O5 Bi1 128.8(6)
C10 O4 Bi1 127.9(9)
C19 O7 Bi1 121.9(7)
C1 N1 C3 122.5(9)
C1 N1 C2 120.2(9)
C3 N1 C2 117.1(9)
C22 O8 Bi1 123.5(9)
O7 C19 N7 127.1(11)
C19 N7 C20 120.8(10)
C19 N7 C21 124.3(9)
C20 N7 C21 114.8(10)
O1 C1 N1 123.2(9)
C16 N6 C18 123.0(9)
C16 N6 C17 118.6(9)
C18 N6 C17 118.2(9)
C7 N3 C9 120.3(9)
C7 N3 C8 123.5(11)
C9 N3 C8 116.1(9)
O3 C7 N3 124.4(12)
O6 C16 N6 122.5(10)
C4 O2 Bi1 121.9(7)
C4 N2 C6 120.6(11)
C4 N2 C5 120.8(12)
C6 N2 C5 118.5(11)
C13 N5 C14 121.8(9)
C13 N5 C15 120.5(8)
C14 N5 C15 117.7(9)
O5 C13 N5 125.0(9)
C10 N4 C12 127.6(14)
C10 N4 C11 114.1(13)
C12 N4 C11 118.3(11)
N8A N8 C24A 137(4)
N8A N8 C22 56(2)
C24A N8 C22 162(3)
N8A N8 C24 173(3)
C24A N8 C24 36(2)
C22 N8 C24 129.2(17)
N8A N8 C23 54(2)
C24A N8 C23 85(3)
C22 N8 C23 110.7(19)
C24 N8 C23 120.1(19)
N8 N8A C22 92(3)
N8 N8A C23 95(3)
C22 N8A C23 171(2)
N8 N8A C24A 23(2)
C22 N8A C24A 114(2)
C23 N8A C24A 74.3(18)
N8 N8A C23A 139(3)
C22 N8A C23A 128(2)
C23 N8A C23A 43.8(15)
C24A N8A C23A 117.6(18)
O4 C10 N4 127.3(15)
C24A C24 N8 32(2)
N8 C24A C24 112(4)
N8 C24A N8A 20(2)
C24 C24A N8A 132(3)
N8 C24A C23 65(3)
C24 C24A C23 168(3)
N8A C24A C23 45.8(13)
C23A C23 N8A 83(2)
C23A C23 N8 113(2)
N8A C23 N8 30.2(12)
C23A C23 C24A 142(3)
N8A C23 C24A 59.9(16)
N8 C23 C24A 30.2(11)
C23 C23A N8A 53.6(18)
N8A C22 O8 139.4(19)
N8A C22 N8 31.3(11)
O8 C22 N8 108.2(15)

loop_
_geom_bond_atom_site_label_1
_geom_bond_atom_site_label_2
_geom_bond_distance
Bi3 I5 3.0542(8)
Bi3 I4 3.0638(8)
Bi3 I8 3.0690(8)
Bi3 I6 3.0742(8)
Bi3 I3 3.0894(8)
Bi3 I7 3.1337(8)
I7 Bi4 3.3046(8)
Bi2 I1 2.8648(9)
Bi2 I2 2.8967(9)
Bi2 I0 2.9449(10)
Bi2 I3 3.3349(8)
Bi2 I5 3.4287(9)
I6 Bi4 3.3916(8)
Bi4 I10 2.8669(8)
Bi4 I9 2.9189(8)
Bi4 I66 2.9534(8)
Bi1 O6 2.334(6)
Bi1 O5 2.358(7)
Bi1 O4 2.395(7)
Bi1 O1 2.429(7)
Bi1 O7 2.442(7)
Bi1 O3 2.475(6)
Bi1 O8 2.481(7)
Bi1 O2 2.570(8)
O1 C1 1.267(11)
C4 O2 1.253(13)
C4 N2 1.325(13)
O6 C16 1.279(11)
O3 C7 1.214(12)
O5 C13 1.275(11)
O4 C10 1.215(18)
O7 C19 1.238(14)
N1 C1 1.286(13)
N1 C3 1.424(12)
N1 C2 1.481(12)
O8 C22 1.243(14)
C19 N7 1.318(15)
N7 C20 1.467(12)
N7 C21 1.498(14)
N6 C16 1.288(12)
N6 C18 1.435(13)
N6 C17 1.476(12)
C8 N3 1.478(12)
N3 C7 1.336(12)
N3 C9 1.444(14)
N2 C6 1.457(15)
N2 C5 1.465(16)
N5 C13 1.305(13)
N5 C14 1.454(12)
N5 C15 1.462(12)
N4 C10 1.335(19)
N4 C12 1.386(15)
N4 C11 1.477(16)
N8 N8A 0.77(2)
N8 C24A 0.85(3)
N8 C22 1.48(2)
N8 C24 1.50(3)
N8 C23 1.53(3)
N8A C22 1.24(2)
N8A C23 1.25(3)
N8A C24A 1.50(4)
N8A C23A 1.54(3)
C24 C24A 0.96(3)
C24A C23 1.67(4)
C23 C23A 1.07(3)
